data_7160820
loop_
_publ_author_name
'Solodyankina, Olga V.'
'Baykova, Svetlana O.'
'Baykov, Sergey V.'
'Togyzbayeva, Nurila'
'Zhussupova, Leilya'
'Novikov, Mikhail S.'
'Turmanov, Rakhymzhan'
'Boyarskiy, Vadim P.'

_publ_section_title
;
 Access to 4-(pyridin-2-yloxy)-1,2,4-thiadiazol-5(4<i>H</i>)-ones
 <i>via</i> an amidoxime O-heteroarylation/cyclization reaction sequence.
;
_journal_issue 45
_journal_name_full 'Organic &amp; biomolecular chemistry'
_journal_page_first 10398
_journal_page_last 10407
_journal_paper_doi 10.1039/d5ob01387a
_journal_volume 23
_journal_year 2025
_chemical_formula_moiety 'C17 H14 N4 O'
_chemical_formula_sum 'C17 H14 N4 O'
_chemical_formula_weight 290.32
_chemical_name_systematic N'-([2,2'-bipyridin]-6-yloxy)benzimidamide
_space_group_crystal_system monoclinic
_space_group_IT_number 15
_space_group_name_Hall '-C 2yc'
_space_group_name_H-M_alt 'C 1 2/c 1'
_atom_sites_solution_hydrogens mixed
_atom_sites_solution_primary dual
_audit_creation_date 2025-06-17
_audit_creation_method
;
Olex2 1.3
(compiled 2020.11.12 svn.r5f609507 for OlexSys, GUI svn.r6408)
;
_audit_update_record
;
2025-07-21 deposited with the CCDC.	2025-10-27 downloaded from the CCDC.
;
_cell_angle_alpha 90
_cell_angle_beta 93.6270(10)
_cell_angle_gamma 90
_cell_formula_units_Z 8
_cell_length_a 21.1399(3)
_cell_length_b 6.21410(10)
_cell_length_c 21.7378(3)
_cell_measurement_reflns_used 6886
_cell_measurement_temperature 100(2)
_cell_measurement_theta_max 71.6700
_cell_measurement_theta_min 2.0460
_cell_volume 2849.88(7)
_computing_cell_refinement 'CrysAlisPro 1.171.42.101a (Rigaku OD, 2023)'
_computing_data_collection 'CrysAlisPro 1.171.42.101a (Rigaku OD, 2023)'
_computing_data_reduction 'CrysAlisPro 1.171.42.101a (Rigaku OD, 2023)'
_computing_molecular_graphics 'Olex2 1.3 (Dolomanov et al., 2009)'
_computing_publication_material 'Olex2 1.3 (Dolomanov et al., 2009)'
_computing_structure_refinement 'SHELXL 2018/3 (Sheldrick, 2015)'
_computing_structure_solution 'SHELXT 2018/2 (Sheldrick, 2018)'
_diffrn_ambient_environment N~2~
_diffrn_ambient_temperature 100(2)
_diffrn_detector 'Hybrid Pixel Array Detector'
_diffrn_detector_area_resol_mean 10.0000
_diffrn_detector_type HyPix3000
_diffrn_measured_fraction_theta_full 0.998
_diffrn_measured_fraction_theta_max 0.995
_diffrn_measurement_details
;
List of Runs (angles in degrees, time in seconds):

  # Type    Start    End  Width  t~exp~   \w     \q     \k     \f   Frames
#--------------------------------------------------------------------------
  1  \w    -24.00  43.00   0.50    0.20    --   41.10 -86.00  97.00  134
  2  \w    103.00 128.00   0.50    0.80    --  100.00 -86.00  97.00   50
  3  \w     87.00 157.00   0.50    0.80    --  100.00  86.00-145.00  140
  4  \w     37.00  73.00   0.50    0.80    --  100.00 -86.00  97.00   72
  5  \w    -68.00 -36.00   0.50    0.20    --  -41.10  86.00-145.00   64
  6  \w    -11.00  14.00   0.50    0.20    --  -41.10  86.00-145.00   50
  7  \w    -92.00 -22.00   0.50    0.20    --  -41.10 -65.00  90.00  140
  8  \w    -14.00  22.00   0.50    0.20    --  -41.10  54.00 -60.00   72
  9  \w    -54.00 -18.00   0.50    0.20    --  -41.10  54.00 -60.00   72
 10  \w    -11.00  25.00   0.50    0.20    --  -41.10  32.00   0.00   72
 11  \w    -48.00 -16.00   0.50    0.20    --  -41.10  32.00   0.00   64
 12  \w     33.00 107.00   0.50    0.20    --   41.10  32.00-120.00  148
 13  \w     18.00  46.00   0.50    0.20    --   41.10 -65.00 150.00   56
 14  \w    -21.00   4.00   0.50    0.20    --   41.10 -65.00 150.00   50
 15  \w     37.00  62.00   0.50    0.20    --   41.10  11.00 -30.00   50
 16  \w     22.00  48.00   0.50    0.20    --   41.10 -21.00  90.00   52
 17  \w    -11.00  31.00   0.50    0.20    --   41.10 -43.00  90.00   84
 18  \w     68.00  93.00   0.50    0.20    --   41.10  11.00 -30.00   50
 19  \w    -17.00   8.00   0.50    0.20    --   41.10 -21.00  90.00   50
 20  \w     87.00 130.00   0.50    0.80    --  100.00  93.00 150.00   86
 21  \w     87.00 136.00   0.50    0.80    --  100.00   8.00   0.00   98
 22  \w     37.00  83.00   0.50    0.80    --  100.00 -59.00 -60.00   92
 23  \w     31.00  69.00   0.50    0.80    --  100.00 -93.00-180.00   76
 24  \w    104.00 155.00   0.50    0.80    --  100.00 111.00 150.00  102
 25  \w     82.00 108.00   0.50    0.80    --  100.00 -42.00  60.00   52
 26  \w     84.00 143.00   0.50    0.80    --  100.00  50.00 150.00  118
 27  \w    132.00 157.00   0.50    0.80    --  100.00  68.00-150.00   50
 28  \w    108.00 157.00   0.50    0.80    --  100.00  77.00-120.00   98
 29  \w     80.00 107.00   0.50    0.80    --  100.00  68.00-150.00   54
 30  \w     38.00 103.00   0.50    0.80    --  100.00-133.00 -90.00  130
 31  \w    126.00 152.00   0.50    0.80    --  100.00  77.00   0.00   52
 32  \w     38.00  67.00   0.50    0.80    --  100.00 -42.00  60.00   58
 33  \w     74.00 108.00   0.50    0.80    --  100.00 -54.00  49.58   68
 34  \w     29.00 113.00   0.50    0.80    --  100.00 -17.00-120.00  168
 35  \w     76.00 102.00   0.50    0.80    --  100.00-111.00-180.00   52
 36  \w    112.00 137.00   0.50    0.80    --  100.00  33.00 120.00   50
 37  \w     39.00  97.00   0.50    0.80    --  100.00-133.00-180.00  116
 38  \w    101.00 126.00   0.50    0.80    --  100.00  33.00-120.00   50
 39  \w     83.00 157.00   0.50    0.80    --  100.00  77.00-180.00  148
;
_diffrn_measurement_device 'four-circle diffractometer'
_diffrn_measurement_device_type 'SuperNova, Single source at offset/far, HyPix3000'
_diffrn_measurement_method '\w scans'
_diffrn_orient_matrix_type 'CrysAlisPro convention (1999,Acta A55,543-557)'
_diffrn_orient_matrix_UB_11 0.0319247000
_diffrn_orient_matrix_UB_12 -0.2021459000
_diffrn_orient_matrix_UB_13 -0.0249247000
_diffrn_orient_matrix_UB_21 0.0654970000
_diffrn_orient_matrix_UB_22 0.0901155000
_diffrn_orient_matrix_UB_23 0.0219437000
_diffrn_orient_matrix_UB_31 -0.0050075000
_diffrn_orient_matrix_UB_32 -0.1115715000
_diffrn_orient_matrix_UB_33 0.0627689000
_diffrn_radiation_monochromator mirror
_diffrn_radiation_probe x-ray
_diffrn_radiation_type 'Cu K\a'
_diffrn_radiation_wavelength 1.54184
_diffrn_reflns_av_R_equivalents 0.0396
_diffrn_reflns_av_unetI/netI 0.0326
_diffrn_reflns_Laue_measured_fraction_full 0.998
_diffrn_reflns_Laue_measured_fraction_max 0.995
_diffrn_reflns_limit_h_max 26
_diffrn_reflns_limit_h_min -24
_diffrn_reflns_limit_k_max 7
_diffrn_reflns_limit_k_min -7
_diffrn_reflns_limit_l_max 26
_diffrn_reflns_limit_l_min -23
_diffrn_reflns_number 8402
_diffrn_reflns_point_group_measured_fraction_full 0.998
_diffrn_reflns_point_group_measured_fraction_max 0.995
_diffrn_reflns_theta_full 67.684
_diffrn_reflns_theta_max 71.816
_diffrn_reflns_theta_min 4.076
_diffrn_source 'micro-focus sealed X-ray tube'
_diffrn_source_type 'SuperNova (Cu) X-ray Source'
_exptl_absorpt_coefficient_mu 0.711
_exptl_absorpt_correction_T_max 1.00000
_exptl_absorpt_correction_T_min 0.73726
_exptl_absorpt_correction_type multi-scan
_exptl_absorpt_process_details
;
CrysAlisPro 1.171.42.101a (Rigaku Oxford Diffraction, 2023)
Empirical absorption correction using spherical harmonics,
implemented in SCALE3 ABSPACK scaling algorithm.
;
_exptl_crystal_colour 'clear colourless'
_exptl_crystal_colour_lustre clear
_exptl_crystal_colour_primary colourless
_exptl_crystal_density_diffrn 1.353
_exptl_crystal_description prism
_exptl_crystal_F_000 1216
_exptl_crystal_recrystallization_method 'Re-crystallisation from solvent: chloroform'
_exptl_crystal_size_max 0.22
_exptl_crystal_size_mid 0.2
_exptl_crystal_size_min 0.18
_refine_diff_density_max 0.193
_refine_diff_density_min -0.295
_refine_diff_density_rms 0.065
_refine_ls_extinction_method none
_refine_ls_goodness_of_fit_ref 1.068
_refine_ls_hydrogen_treatment mixed
_refine_ls_matrix_type full
_refine_ls_number_parameters 207
_refine_ls_number_reflns 2791
_refine_ls_number_restraints 0
_refine_ls_restrained_S_all 1.068
_refine_ls_R_factor_all 0.0441
_refine_ls_R_factor_gt 0.0424
_refine_ls_shift/su_max 0.000
_refine_ls_shift/su_mean 0.000
_refine_ls_structure_factor_coef Fsqd
_refine_ls_weighting_details 'w=1/[\s^2^(Fo^2^)+(0.0659P)^2^+1.8283P] where P=(Fo^2^+2Fc^2^)/3'
_refine_ls_weighting_scheme calc
_refine_ls_wR_factor_gt 0.1142
_refine_ls_wR_factor_ref 0.1161
_reflns_Friedel_coverage 0.000
_reflns_number_gt 2602
_reflns_number_total 2791
_reflns_threshold_expression 'I > 2\s(I)'
_cod_data_source_file d5ob01387a3.cif
_cod_data_source_block syn-549
_cod_depositor_comments 'Adding full bibliography for 7160818--7160821.cif.'
_cod_database_code 7160820
_shelx_shelxl_version_number 2018/3
_chemical_oxdiff_formula 'C17 H14 N4 O'
_shelx_space_group_comment
;
The symmetry employed for this shelxl refinement is uniquely defined
by the following loop, which should always be used as a source of
symmetry information in preference to the above space-group names.
They are only intended as comments.
;
_shelx_estimated_absorpt_t_max 0.883
_shelx_estimated_absorpt_t_min 0.859
_reflns_odcompleteness_completeness 94.66
_reflns_odcompleteness_iscentric 1
_reflns_odcompleteness_theta 75.12
_olex2_refinement_description
;
1. Fixed Uiso
 At 1.2 times of:
  All C(H) groups
2.a Aromatic/amide H refined with riding coordinates:
 C7(H7), C3(H3), C10(H10), C4(H4), C11(H11), C9(H9), C17(H17), C15(H15),
 C16(H16), C6(H6), C14(H14), C5(H5)
;
_olex2_submission_special_instructions 'No special instructions were received'
_oxdiff_exptl_absorpt_empirical_details
;
Empirical correction (ABSPACK) includes:
- Absorption correction using spherical harmonics
- Frame scaling
;
_oxdiff_exptl_absorpt_empirical_full_max 1.931
_oxdiff_exptl_absorpt_empirical_full_min 0.626

loop_
_space_group_symop_operation_xyz
'x, y, z'
'-x, y, -z+1/2'
'x+1/2, y+1/2, z'
'-x+1/2, y+1/2, -z+1/2'
'-x, -y, -z'
'x, -y, z-1/2'
'-x+1/2, -y+1/2, -z'
'x+1/2, -y+1/2, z-1/2'

loop_
_atom_site_label
_atom_site_type_symbol
_atom_site_fract_x
_atom_site_fract_y
_atom_site_fract_z
_atom_site_U_iso_or_equiv
_atom_site_adp_type
_atom_site_occupancy
_atom_site_site_symmetry_order
_atom_site_calc_flag
_atom_site_refinement_flags_posn
_atom_site_refinement_flags_adp
_atom_site_refinement_flags_occupancy
_atom_site_disorder_assembly
_atom_site_disorder_group
O1 O 0.29789(4) 0.50476(14) 0.54707(4) 0.0227(2) Uani 1 1 d . . . . .
N3 N 0.37414(5) 0.47436(17) 0.48180(5) 0.0182(2) Uani 1 1 d . . . . .
N4 N 0.42390(5) 0.65263(17) 0.38040(5) 0.0201(2) Uani 1 1 d . . . . .
N2 N 0.21313(5) 0.73293(17) 0.59535(5) 0.0209(2) Uani 1 1 d . . . . .
N1 N 0.27268(5) 0.40910(18) 0.60143(5) 0.0212(3) Uani 1 1 d . . . . .
C2 C 0.19944(5) 0.47369(19) 0.67689(6) 0.0180(3) Uani 1 1 d . . . . .
C8 C 0.33940(5) 0.3701(2) 0.52057(5) 0.0187(3) Uani 1 1 d . . . . .
C12 C 0.41819(5) 0.3627(2) 0.45327(5) 0.0181(3) Uani 1 1 d . . . . .
C1 C 0.23002(5) 0.5396(2) 0.61995(6) 0.0183(3) Uani 1 1 d . . . . .
C13 C 0.45509(6) 0.48942(19) 0.40961(6) 0.0188(3) Uani 1 1 d . . . . .
C7 C 0.17242(6) 0.2696(2) 0.68167(6) 0.0201(3) Uani 1 1 d . . . . .
H7 H 0.173881 0.156093 0.643862 0.024 Uiso 1 1 calc R U . . .
C3 C 0.19801(5) 0.6178(2) 0.72594(6) 0.0196(3) Uani 1 1 d . . . . .
H3 H 0.218166 0.777397 0.721894 0.023 Uiso 1 1 calc R U . . .
C10 C 0.38899(6) 0.0366(2) 0.50229(6) 0.0223(3) Uani 1 1 d . . . . .
H10 H 0.394170 -0.135542 0.509262 0.027 Uiso 1 1 calc R U . . .
C4 C 0.17089(6) 0.5581(2) 0.78000(6) 0.0218(3) Uani 1 1 d . . . . .
H4 H 0.171228 0.668767 0.818627 0.026 Uiso 1 1 calc R U . . .
C11 C 0.42803(6) 0.1435(2) 0.46302(6) 0.0215(3) Uani 1 1 d . . . . .
H11 H 0.465050 0.058276 0.440650 0.026 Uiso 1 1 calc R U . . .
C9 C 0.34367(6) 0.1487(2) 0.53245(6) 0.0209(3) Uani 1 1 d . . . . .
H9 H 0.313048 0.069473 0.563654 0.025 Uiso 1 1 calc R U . . .
C17 C 0.45588(6) 0.7739(2) 0.34206(6) 0.0221(3) Uani 1 1 d . . . . .
H17 H 0.430889 0.904571 0.317969 0.026 Uiso 1 1 calc R U . . .
C15 C 0.55107(6) 0.5729(2) 0.36157(6) 0.0244(3) Uani 1 1 d . . . . .
H15 H 0.600641 0.542540 0.354557 0.029 Uiso 1 1 calc R U . . .
C16 C 0.51937(6) 0.7419(2) 0.33137(6) 0.0236(3) Uani 1 1 d . . . . .
H16 H 0.543437 0.846041 0.300308 0.028 Uiso 1 1 calc R U . . .
C6 C 0.14360(6) 0.2126(2) 0.73519(6) 0.0223(3) Uani 1 1 d . . . . .
H6 H 0.121319 0.056142 0.738536 0.027 Uiso 1 1 calc R U . . .
C14 C 0.51855(6) 0.4438(2) 0.40076(6) 0.0229(3) Uani 1 1 d . . . . .
H14 H 0.542042 0.308944 0.424260 0.028 Uiso 1 1 calc R U . . .
C5 C 0.14330(6) 0.3557(2) 0.78437(6) 0.0236(3) Uani 1 1 d . . . . .
H5 H 0.121499 0.309466 0.826257 0.028 Uiso 1 1 calc R U . . .
H2A H 0.2289(8) 0.765(3) 0.5576(8) 0.029(4) Uiso 1 1 d . . . . .
H2B H 0.1731(9) 0.778(3) 0.6033(8) 0.031(4) Uiso 1 1 d . . . . .

loop_
_atom_site_aniso_label
_atom_site_aniso_U_11
_atom_site_aniso_U_22
_atom_site_aniso_U_33
_atom_site_aniso_U_23
_atom_site_aniso_U_13
_atom_site_aniso_U_12
O1 0.0233(5) 0.0195(4) 0.0259(5) 0.0063(4) 0.0069(4) 0.0062(3)
N3 0.0169(5) 0.0164(5) 0.0210(5) 0.0004(4) -0.0019(4) 0.0022(4)
N4 0.0179(5) 0.0194(5) 0.0227(5) -0.0012(4) -0.0009(4) 0.0014(4)
N2 0.0202(5) 0.0186(5) 0.0238(6) 0.0030(4) 0.0011(4) 0.0036(4)
N1 0.0212(5) 0.0203(5) 0.0224(5) 0.0054(4) 0.0040(4) 0.0026(4)
C2 0.0129(5) 0.0184(6) 0.0222(6) 0.0013(5) -0.0028(4) 0.0024(4)
C8 0.0164(5) 0.0180(6) 0.0210(6) 0.0004(5) -0.0027(4) 0.0026(4)
C12 0.0158(5) 0.0183(6) 0.0196(6) -0.0023(5) -0.0044(4) 0.0014(4)
C1 0.0151(5) 0.0168(6) 0.0226(6) -0.0002(5) -0.0031(4) -0.0007(4)
C13 0.0181(6) 0.0185(6) 0.0193(6) -0.0038(5) -0.0023(4) 0.0010(5)
C7 0.0171(5) 0.0183(6) 0.0244(6) 0.0000(5) -0.0026(4) 0.0013(4)
C3 0.0152(5) 0.0176(6) 0.0255(6) -0.0003(5) -0.0023(4) 0.0013(4)
C10 0.0246(6) 0.0165(6) 0.0252(6) -0.0003(5) -0.0047(5) 0.0018(5)
C4 0.0190(6) 0.0217(6) 0.0245(6) -0.0029(5) -0.0004(5) 0.0020(5)
C11 0.0215(6) 0.0187(6) 0.0235(6) -0.0027(5) -0.0033(5) 0.0046(5)
C9 0.0211(6) 0.0170(6) 0.0239(6) 0.0013(5) -0.0034(5) -0.0001(5)
C17 0.0211(6) 0.0223(6) 0.0226(6) 0.0000(5) -0.0005(5) -0.0002(5)
C15 0.0170(6) 0.0304(7) 0.0258(6) -0.0051(5) 0.0008(5) 0.0015(5)
C16 0.0205(6) 0.0271(7) 0.0232(6) -0.0034(5) 0.0013(5) -0.0027(5)
C6 0.0196(6) 0.0191(6) 0.0281(7) 0.0014(5) 0.0003(5) -0.0022(5)
C14 0.0191(6) 0.0242(6) 0.0250(6) -0.0030(5) -0.0021(5) 0.0033(5)
C5 0.0204(6) 0.0249(7) 0.0256(6) 0.0012(5) 0.0026(5) 0.0003(5)

loop_
_atom_type_symbol
_atom_type_description
_atom_type_scat_dispersion_real
_atom_type_scat_dispersion_imag
_atom_type_scat_source
C C 0.0181 0.0091 'International Tables Vol C Tables 4.2.6.8 and 6.1.1.4'
H H 0.0000 0.0000 'International Tables Vol C Tables 4.2.6.8 and 6.1.1.4'
N N 0.0311 0.0180 'International Tables Vol C Tables 4.2.6.8 and 6.1.1.4'
O O 0.0492 0.0322 'International Tables Vol C Tables 4.2.6.8 and 6.1.1.4'

loop_
_geom_angle_atom_site_label_1
_geom_angle_atom_site_label_2
_geom_angle_atom_site_label_3
_geom_angle
_geom_angle_site_symmetry_1
_geom_angle_site_symmetry_3
_geom_angle_publ_flag
C8 O1 N1 111.75(9) . . ?
C8 N3 C12 118.05(11) . . ?
C17 N4 C13 117.79(10) . . ?
C1 N2 H2A 115.9(11) . . ?
C1 N2 H2B 114.9(11) . . ?
H2A N2 H2B 119.3(16) . . ?
C1 N1 O1 107.14(10) . . ?
C7 C2 C1 120.82(11) . . ?
C3 C2 C1 119.36(11) . . ?
C3 C2 C7 119.82(12) . . ?
O1 C8 C9 124.00(11) . . ?
N3 C8 O1 111.47(10) . . ?
N3 C8 C9 124.52(11) . . ?
N3 C12 C13 115.27(11) . . ?
N3 C12 C11 122.41(11) . . ?
C11 C12 C13 122.31(11) . . ?
N2 C1 C2 117.05(11) . . ?
N1 C1 N2 127.17(12) . . ?
N1 C1 C2 115.67(11) . . ?
N4 C13 C12 115.95(10) . . ?
N4 C13 C14 122.28(12) . . ?
C14 C13 C12 121.75(11) . . ?
C2 C7 H7 120.2 . . ?
C6 C7 C2 119.69(12) . . ?
C6 C7 H7 120.2 . . ?
C2 C3 H3 119.8 . . ?
C4 C3 C2 120.33(12) . . ?
C4 C3 H3 119.8 . . ?
C11 C10 H10 119.8 . . ?
C9 C10 H10 119.8 . . ?
C9 C10 C11 120.37(12) . . ?
C3 C4 H4 120.1 . . ?
C3 C4 C5 119.72(12) . . ?
C5 C4 H4 120.1 . . ?
C12 C11 C10 118.11(11) . . ?
C12 C11 H11 120.9 . . ?
C10 C11 H11 120.9 . . ?
C8 C9 H9 121.8 . . ?
C10 C9 C8 116.46(12) . . ?
C10 C9 H9 121.8 . . ?
N4 C17 H17 118.2 . . ?
N4 C17 C16 123.65(12) . . ?
C16 C17 H17 118.2 . . ?
C16 C15 H15 120.5 . . ?
C14 C15 H15 120.5 . . ?
C14 C15 C16 119.07(11) . . ?
C17 C16 H16 120.9 . . ?
C15 C16 C17 118.13(12) . . ?
C15 C16 H16 120.9 . . ?
C7 C6 H6 119.9 . . ?
C5 C6 C7 120.20(12) . . ?
C5 C6 H6 119.9 . . ?
C13 C14 H14 120.5 . . ?
C15 C14 C13 119.06(12) . . ?
C15 C14 H14 120.5 . . ?
C4 C5 H5 119.9 . . ?
C6 C5 C4 120.19(12) . . ?
C6 C5 H5 119.9 . . ?

loop_
_geom_bond_atom_site_label_1
_geom_bond_atom_site_label_2
_geom_bond_distance
_geom_bond_site_symmetry_2
_geom_bond_publ_flag
O1 N1 1.4537(13) . ?
O1 C8 1.3663(15) . ?
N3 C8 1.3220(16) . ?
N3 C12 1.3439(15) . ?
N4 C13 1.3467(16) . ?
N4 C17 1.3385(16) . ?
N2 C1 1.3537(16) . ?
N2 H2A 0.925(18) . ?
N2 H2B 0.918(19) . ?
N1 C1 1.2958(16) . ?
C2 C1 1.4895(17) . ?
C2 C7 1.3974(17) . ?
C2 C3 1.3943(18) . ?
C8 C9 1.4015(18) . ?
C12 C13 1.4908(17) . ?
C12 C11 1.3925(18) . ?
C13 C14 1.3965(17) . ?
C7 H7 1.0850 . ?
C7 C6 1.3929(18) . ?
C3 H3 1.0850 . ?
C3 C4 1.3903(18) . ?
C10 H10 1.0850 . ?
C10 C11 1.3928(19) . ?
C10 C9 1.3828(18) . ?
C4 H4 1.0850 . ?
C4 C5 1.3921(19) . ?
C11 H11 1.0850 . ?
C9 H9 1.0850 . ?
C17 H17 1.0850 . ?
C17 C16 1.3907(18) . ?
C15 H15 1.0850 . ?
C15 C16 1.3880(19) . ?
C15 C14 1.3845(19) . ?
C16 H16 1.0850 . ?
C6 H6 1.0850 . ?
C6 C5 1.3907(19) . ?
C14 H14 1.0850 . ?
C5 H5 1.0850 . ?

loop_
_geom_torsion_atom_site_label_1
_geom_torsion_atom_site_label_2
_geom_torsion_atom_site_label_3
_geom_torsion_atom_site_label_4
_geom_torsion
_geom_torsion_site_symmetry_1
_geom_torsion_site_symmetry_2
_geom_torsion_site_symmetry_3
_geom_torsion_site_symmetry_4
_geom_torsion_publ_flag
O1 N1 C1 N2 -2.28(17) . . . . ?
O1 N1 C1 C2 -178.21(9) . . . . ?
O1 C8 C9 C10 -179.12(11) . . . . ?
N3 C8 C9 C10 1.95(18) . . . . ?
N3 C12 C13 N4 -31.83(15) . . . . ?
N3 C12 C13 C14 146.82(11) . . . . ?
N3 C12 C11 C10 2.22(18) . . . . ?
N4 C13 C14 C15 1.31(19) . . . . ?
N4 C17 C16 C15 0.86(19) . . . . ?
N1 O1 C8 N3 -163.77(9) . . . . ?
N1 O1 C8 C9 17.18(16) . . . . ?
C2 C7 C6 C5 -1.85(18) . . . . ?
C2 C3 C4 C5 -2.00(18) . . . . ?
C8 O1 N1 C1 -174.50(10) . . . . ?
C8 N3 C12 C13 179.25(10) . . . . ?
C8 N3 C12 C11 0.24(17) . . . . ?
C12 N3 C8 O1 178.54(10) . . . . ?
C12 N3 C8 C9 -2.41(18) . . . . ?
C12 C13 C14 C15 -177.26(11) . . . . ?
C1 C2 C7 C6 -179.41(11) . . . . ?
C1 C2 C3 C4 -178.66(11) . . . . ?
C13 N4 C17 C16 -0.69(18) . . . . ?
C13 C12 C11 C10 -176.73(11) . . . . ?
C7 C2 C1 N2 131.11(12) . . . . ?
C7 C2 C1 N1 -52.53(15) . . . . ?
C7 C2 C3 C4 1.20(17) . . . . ?
C7 C6 C5 C4 1.06(18) . . . . ?
C3 C2 C1 N2 -49.02(15) . . . . ?
C3 C2 C1 N1 127.33(12) . . . . ?
C3 C2 C7 C6 0.72(17) . . . . ?
C3 C4 C5 C6 0.87(18) . . . . ?
C11 C12 C13 N4 147.19(12) . . . . ?
C11 C12 C13 C14 -34.16(18) . . . . ?
C11 C10 C9 C8 0.68(18) . . . . ?
C9 C10 C11 C12 -2.62(18) . . . . ?
C17 N4 C13 C12 178.24(10) . . . . ?
C17 N4 C13 C14 -0.41(18) . . . . ?
C16 C15 C14 C13 -1.10(19) . . . . ?
C14 C15 C16 C17 0.08(19) . . . . ?
